data_7047286
loop_
_publ_author_name
'Kumar, Manesh'
'Kariem, Mukaddus'
'Sheikh, Haq Nawaz'
'Frontera, Antonio'
'Seth, Saikat Kumar'
'Jassal, Amanpreet Kaur'

_publ_section_title
;
 A series of 3D lanthanide coordination polymers decorated with a rigid
 3,5-pyridinedicarboxylic acid linker: syntheses, structural diversity,
 DFT study, Hirshfeld surface analysis, luminescence and magnetic
 properties
;
_journal_name_full 'Dalton Transactions'
_journal_paper_doi 10.1039/C8DT02429D
_journal_year 2018
_chemical_formula_moiety 'C14 H10 Dy N2 O10, H2 O'
_chemical_formula_sum 'C14 H12 Dy N2 O11'
_chemical_formula_weight 546.76
_chemical_name_systematic
;
 ? 
;
_space_group_crystal_system triclinic
_space_group_IT_number 2
_space_group_name_Hall '-P 1'
_space_group_name_H-M_alt 'P -1'
_symmetry_space_group_name_Hall '-P 1'
_symmetry_space_group_name_H-M 'P -1'
_atom_sites_solution_hydrogens geom
_atom_sites_solution_primary iterative
_atom_sites_solution_secondary difmap
_audit_block_doi 10.5517/ccdc.csd.cc2000z1
_audit_creation_date 2018-03-15
_audit_creation_method
;
Olex2 1.2-ac21
(compiled 2015.09.16 svn.r134, GUI svn.r4998)
;
_audit_update_record
;
2018-06-04 deposited with the CCDC.
2018-08-06 downloaded from the CCDC.
;
_cell_angle_alpha 96.241(5)
_cell_angle_beta 94.321(5)
_cell_angle_gamma 93.127(5)
_cell_formula_units_Z 2
_cell_length_a 9.2117(6)
_cell_length_b 9.5034(6)
_cell_length_c 10.2696(6)
_cell_measurement_reflns_used 3631
_cell_measurement_temperature 293(2)
_cell_measurement_theta_max 66.9640
_cell_measurement_theta_min 4.3430
_cell_volume 889.37(10)
_computing_cell_refinement 'CrysAlisPro 1.171.38.46 (Rigaku OD, 2015)'
_computing_data_collection 'CrysAlisPro 1.171.38.46 (Rigaku OD, 2015)'
_computing_data_reduction 'CrysAlisPro 1.171.38.46 (Rigaku OD, 2015)'
_computing_molecular_graphics 'Olex2 (Dolomanov et al., 2009)'
_computing_publication_material 'Olex2 (Dolomanov et al., 2009)'
_computing_structure_refinement 'ShelXL (Sheldrick, 2008)'
_computing_structure_solution
;
Superflip (Palatinus & Chapuis, 2007;Palatinus & van der Lee, 2008;
Palatinus et al., 2012)
;
_diffrn_ambient_temperature 293(2)
_diffrn_detector 'CCD plate'
_diffrn_detector_area_resol_mean 15.9974
_diffrn_detector_type Eos
_diffrn_measured_fraction_theta_full 0.985
_diffrn_measured_fraction_theta_max 0.985
_diffrn_measurement_details
;
List of Runs (angles in degrees, time in seconds):

  # Type    Start    End  Width  t~exp~   \w     \q     \k     \f   Frames
#--------------------------------------------------------------------------
  1  \w      0.00  54.00   1.00    1.00    --   25.57 -57.00  60.00   54
  2  \w    -11.00 107.00   1.00    1.00    --   66.78 -77.00  60.00  118
  3  \w     90.00 128.00   1.00    1.00    --  108.00 -65.00   0.00   38
  4  \w    123.00 153.00   1.00    1.00    --  108.00 -89.00 -60.00   30
  5  \w    118.00 156.00   1.00    1.00    --  108.00 -89.00-120.00   38
  6  \w     70.00 131.00   1.00    1.00    --  108.00 -89.00   0.00   61
  7  \w     47.00 123.00   1.00    1.00    --  108.00-129.00 -95.86   76
  8  \w     32.00  67.00   1.00    1.00    --  108.00 -65.00   0.00   35
  9  \w     29.00  54.00   1.00    1.00    --  108.00 -89.00   0.00   25
 10  \w     23.00 104.00   1.00    1.00    --  108.00 -89.00 -60.00   81
 11  \w     26.00 104.00   1.00    1.00    --  108.00 -89.00-120.00   78
 12  \w     54.00 144.00   1.00    1.00    --  108.00  32.00-120.00   90
 13  \w    149.00 178.00   1.00    1.00    --  108.00  43.00 -90.00   29
 14  \w    120.00 169.00   1.00    1.00    --  108.00 104.00  30.00   49
 15  \w    124.00 151.00   1.00    1.00    --  108.00  54.00 120.00   27
 16  \w    100.00 145.00   1.00    1.00    --   66.78 111.00 150.00   45
 17  \w    109.00 144.00   1.00    1.00    --   66.78 154.00 112.00   35
 18  \w     92.00 142.00   1.00    1.00    --   66.78 178.00   0.00   50
 19  \w    103.00 178.00   1.00    1.00    --  108.00 138.00 -90.00   75
 20  \w    117.00 178.00   1.00    1.00    --  108.00  43.00-180.00   61
 21  \w    104.00 139.00   1.00    1.00    --   66.78 111.00 -30.00   35
 22  \w    102.00 175.00   1.00    1.00    --  108.00 104.00 -60.00   73
 23  \w     84.00 131.00   1.00    1.00    --  108.00  43.00 -90.00   47
 24  \w     66.00 149.00   1.00    1.00    --  108.00  43.00   0.00   83
 25  \w     78.00 104.00   1.00    1.00    --   66.78 154.00 112.00   26
 26  \w     70.00 107.00   1.00    1.00    --  108.00  54.00 120.00   37
 27  \w     69.00 173.00   1.00    1.00    --  108.00  43.00  90.00  104
 28  \w    -12.00 107.00   1.00    1.00    --   66.78 -45.00-150.00  119
 29  \w    -15.00 148.00   1.00    1.00    --   66.78 -15.00  30.00  163
 30  \w    -39.00  -3.00   1.00    1.00    --   25.57 -57.00  60.00   36
 31  \w    -44.00  59.00   1.00    1.00    --   25.57 -57.00 -60.00  103
 32  \w    -45.00  53.00   1.00    1.00    --   25.57 -77.00-150.00   98
;
_diffrn_measurement_device 'four-circle diffractometer'
_diffrn_measurement_device_type 'SuperNova, Dual, Cu at zero, Eos'
_diffrn_measurement_method '\w scans'
_diffrn_orient_matrix_type 'CrysAlisPro convention (1999,Acta A55,543-557)'
_diffrn_orient_matrix_UB_11 0.1635620000
_diffrn_orient_matrix_UB_12 0.0395197000
_diffrn_orient_matrix_UB_13 -0.0062521000
_diffrn_orient_matrix_UB_21 0.0166055000
_diffrn_orient_matrix_UB_22 0.0382507000
_diffrn_orient_matrix_UB_23 0.1502666000
_diffrn_orient_matrix_UB_31 0.0348418000
_diffrn_orient_matrix_UB_32 -0.1538658000
_diffrn_orient_matrix_UB_33 0.0175298000
_diffrn_radiation_monochromator mirror
_diffrn_radiation_probe x-ray
_diffrn_radiation_type CuK\a
_diffrn_radiation_wavelength 1.54184
_diffrn_reflns_av_R_equivalents 0.0382
_diffrn_reflns_av_unetI/netI 0.0430
_diffrn_reflns_limit_h_max 10
_diffrn_reflns_limit_h_min -10
_diffrn_reflns_limit_k_max 8
_diffrn_reflns_limit_k_min -11
_diffrn_reflns_limit_l_max 11
_diffrn_reflns_limit_l_min -12
_diffrn_reflns_number 5221
_diffrn_reflns_theta_full 67.00
_diffrn_reflns_theta_max 67.00
_diffrn_reflns_theta_min 4.35
_diffrn_source 'micro-focus sealed X-ray tube'
_diffrn_source_type 'SuperNova (Cu) X-ray Source'
_exptl_absorpt_coefficient_mu 23.085
_exptl_absorpt_correction_T_max 1.00000
_exptl_absorpt_correction_T_min 0.19447
_exptl_absorpt_correction_type multi-scan
_exptl_absorpt_process_details
;
CrysAlisPro 1.171.38.46 (Rigaku Oxford Diffraction, 2015)
Empirical absorption correction using spherical harmonics,
 implemented in SCALE3 ABSPACK scaling algorithm.
;
_exptl_crystal_density_diffrn 2.042
_exptl_crystal_density_method 'not measured'
_exptl_crystal_description triclinic
_exptl_crystal_F_000 528
_exptl_crystal_size_max 0.23
_exptl_crystal_size_mid 0.152
_exptl_crystal_size_min 0.079
_refine_diff_density_max 8.343
_refine_diff_density_min -9.150
_refine_diff_density_rms 0.400
_refine_ls_extinction_method none
_refine_ls_goodness_of_fit_ref 1.303
_refine_ls_hydrogen_treatment constr
_refine_ls_matrix_type full
_refine_ls_number_parameters 253
_refine_ls_number_reflns 3122
_refine_ls_number_restraints 0
_refine_ls_restrained_S_all 1.303
_refine_ls_R_factor_all 0.0991
_refine_ls_R_factor_gt 0.0986
_refine_ls_shift/su_max 0.039
_refine_ls_shift/su_mean 0.008
_refine_ls_structure_factor_coef Fsqd
_refine_ls_weighting_details 'calc w=1/[\s^2^(Fo^2^)+(0.2000P)^2^+0.0000P] where P=(Fo^2^+2Fc^2^)/3'
_refine_ls_weighting_scheme calc
_refine_ls_wR_factor_gt 0.2635
_refine_ls_wR_factor_ref 0.2656
_reflns_number_gt 3053
_reflns_number_total 3122
_reflns_threshold_expression >2sigma(I)
_cod_data_source_file c8dt02429d2.cif
_cod_data_source_block m2_rt_cu
_cod_original_cell_volume 889.37(9)
_cod_database_code 7047286
_chemical_oxdiff_formula 'C28 H26 Dy2 N4 O24'
_reflns_odcompleteness_completeness 98.27
_reflns_odcompleteness_iscentric 1
_reflns_odcompleteness_theta 66.97
_olex2_refinement_description
;
1. Fixed Uiso
 At 1.2 times of:
  All C(H) groups
 At 1.5 times of:
  All O(H,H) groups
2.a Free rotating group:
 O15(H15A,H15B)
2.b Rotating group:
 O4(H4A,H4B), O3(H3A,H3B)
2.c Aromatic/amide H refined with riding coordinates:
 C10(H10), C14(H14), C15(H15), C19(H19), C25(H25), C31(H31)
;
_olex2_date_sample_data_collection 2016-09-02
_olex2_submission_special_instructions 'No special instructions were received'
_oxdiff_exptl_absorpt_empirical_details
;
Empirical correction (ABSPACK) includes:
- Absorption correction using spherical harmonics
- Frame scaling
- Detector area scaling
;
_oxdiff_exptl_absorpt_empirical_full_max 3.697
_oxdiff_exptl_absorpt_empirical_full_min 0.518

loop_
_space_group_symop_id
_space_group_symop_operation_xyz
1 'x, y, z'
2 '-x, -y, -z'

loop_
_atom_site_label
_atom_site_type_symbol
_atom_site_fract_x
_atom_site_fract_y
_atom_site_fract_z
_atom_site_U_iso_or_equiv
_atom_site_adp_type
_atom_site_occupancy
_atom_site_calc_flag
_atom_site_refinement_flags_posn
Dy1 Dy 0.46998(5) 0.55740(5) 0.24116(4) 0.0117(4) Uiso 1 d .
O2 O 0.6719(9) 0.6453(10) 0.1449(8) 0.0295(19) Uani 1 d .
O4 O 0.4518(9) 0.7844(8) 0.3533(9) 0.032(2) Uani 1 d .
H4A H 0.4706 0.7856 0.4408 0.048 Uiso 1 d GR
H4B H 0.3621 0.8160 0.3401 0.048 Uiso 1 d GR
O6 O 0.3573(8) 0.7133(10) 0.0653(9) 0.0319(19) Uani 1 d .
O7 O 0.2207(9) 0.6148(9) 0.1993(9) 0.0308(19) Uani 1 d .
O9 O 0.3645(9) 0.4132(8) 0.5795(8) 0.0240(17) Uani 1 d .
O12 O 0.3317(10) 0.4321(9) 0.3666(9) 0.0283(19) Uani 1 d .
O15 O 0.4691(12) 0.1425(10) 0.3866(12) 0.047(3) Uani 1 d .
H15A H 0.5440 0.1511 0.4411 0.070 Uiso 1 d G
H15B H 0.4735 0.2078 0.3365 0.070 Uiso 1 d G
O17 O 0.3919(8) 0.3909(8) 0.0692(8) 0.0232(17) Uani 1 d .
O19 O 0.0241(9) 0.0404(8) 0.7150(9) 0.0294(18) Uani 1 d .
O0AA O -0.2116(9) 0.0535(9) 0.6656(10) 0.0332(19) Uani 1 d .
O3 O 0.6218(8) 0.3531(7) 0.2332(9) 0.0248(18) Uani 1 d .
H3A H 0.7044 0.3724 0.1993 0.037 Uiso 1 d GR
H3B H 0.5760 0.2801 0.1843 0.037 Uiso 1 d GR
N2 N 0.9832(10) 0.8633(9) -0.1209(10) 0.0209(19) Uani 1 d .
C3 C 0.6947(10) 0.6519(10) 0.0267(10) 0.014(2) Uani 1 d .
N5 N -0.1111(10) 0.3171(10) 0.3763(9) 0.0214(19) Uani 1 d .
C8 C 0.1333(10) 0.3372(10) 0.4726(10) 0.0126(19) Uani 1 d .
C10 C 0.0261(11) 0.3676(10) 0.3809(10) 0.016(2) Uani 1 d .
H10 H 0.0516 0.4269 0.3188 0.020 Uiso 1 calc R
C11 C 0.2881(10) 0.3995(10) 0.4735(9) 0.0115(18) Uani 1 d .
C14 C 0.9651(11) 0.6804(10) 0.0671(10) 0.016(2) Uani 1 d .
H14 H 0.9593 0.6225 0.1343 0.019 Uiso 1 calc R
C15 C 1.1035(11) 0.8269(10) -0.0564(11) 0.017(2) Uani 1 d .
H15 H 1.1932 0.8667 -0.0744 0.020 Uiso 1 calc R
C17 C 0.2337(12) 0.6844(11) 0.1052(12) 0.022(2) Uani 1 d .
C19 C 0.8527(12) 0.8104(12) -0.0945(11) 0.017(2) Uani 1 d .
H19 H 0.7690 0.8379 -0.1389 0.021 Uiso 1 calc R
C22 C -0.0430(11) 0.1916(11) 0.5597(11) 0.015(2) Uani 1 d .
C23 C 0.8396(11) 0.7138(10) -0.0006(10) 0.014(2) Uani 1 d .
C25 C 0.0989(12) 0.2486(11) 0.5647(10) 0.016(2) Uani 1 d .
H25 H 0.1691 0.2276 0.6284 0.019 Uiso 1 calc R
C28 C 1.0999(11) 0.7321(10) 0.0363(11) 0.017(2) Uani 1 d .
C29 C -0.0869(11) 0.0863(9) 0.6527(10) 0.017(2) Uani 1 d .
C31 C -0.1442(11) 0.2282(12) 0.4646(13) 0.021(2) Uani 1 d .
H31 H -0.2395 0.1895 0.4616 0.025 Uiso 1 calc R

loop_
_atom_site_aniso_label
_atom_site_aniso_U_11
_atom_site_aniso_U_22
_atom_site_aniso_U_33
_atom_site_aniso_U_23
_atom_site_aniso_U_13
_atom_site_aniso_U_12
O2 0.014(4) 0.059(6) 0.015(4) 0.006(4) -0.003(3) -0.007(4)
O4 0.038(5) 0.019(4) 0.036(5) -0.010(3) -0.006(4) 0.016(3)
O6 0.008(4) 0.050(5) 0.040(5) 0.008(4) 0.004(3) 0.005(3)
O7 0.023(4) 0.037(5) 0.035(5) 0.020(4) -0.005(4) 0.004(4)
O9 0.023(4) 0.026(4) 0.023(4) 0.006(3) -0.002(3) -0.004(3)
O12 0.021(4) 0.035(4) 0.030(5) 0.014(4) -0.001(3) -0.007(3)
O15 0.047(6) 0.030(5) 0.060(7) 0.000(4) -0.007(5) -0.005(4)
O17 0.011(4) 0.031(4) 0.025(4) -0.004(3) -0.001(3) -0.005(3)
O19 0.023(4) 0.033(4) 0.036(5) 0.021(4) 0.000(4) 0.004(3)
O0AA 0.019(4) 0.031(4) 0.054(6) 0.021(4) 0.011(4) -0.001(3)
O3 0.014(4) 0.012(3) 0.046(5) -0.012(3) 0.004(3) 0.009(3)
N2 0.022(5) 0.015(4) 0.028(5) 0.007(4) 0.002(4) 0.002(4)
C3 0.006(5) 0.011(4) 0.024(6) 0.002(4) -0.001(4) 0.005(3)
N5 0.021(5) 0.023(4) 0.020(5) 0.001(4) -0.003(4) 0.003(4)
C8 0.009(5) 0.009(4) 0.019(5) -0.001(4) 0.003(4) -0.001(4)
C10 0.015(5) 0.018(5) 0.019(5) 0.005(4) 0.004(4) 0.006(4)
C11 0.010(5) 0.015(4) 0.009(4) 0.005(3) -0.006(4) -0.003(4)
C14 0.020(5) 0.013(4) 0.014(5) -0.001(3) 0.000(4) 0.007(4)
C15 0.013(5) 0.013(4) 0.024(5) 0.002(4) 0.005(4) 0.000(4)
C17 0.016(6) 0.017(5) 0.031(7) -0.002(4) -0.004(5) 0.007(4)
C19 0.011(5) 0.023(5) 0.019(5) 0.008(4) 0.001(4) 0.004(4)
C22 0.016(5) 0.013(5) 0.016(5) -0.003(4) 0.007(4) -0.003(4)
C23 0.012(5) 0.014(4) 0.018(5) 0.000(4) 0.000(4) 0.004(4)
C25 0.012(5) 0.022(5) 0.014(5) 0.001(4) -0.004(4) 0.004(4)
C28 0.014(5) 0.015(4) 0.021(5) -0.003(4) 0.000(4) 0.003(4)
C29 0.018(5) 0.011(4) 0.022(5) 0.001(4) 0.005(4) -0.001(4)
C31 0.004(5) 0.025(5) 0.033(6) 0.005(5) 0.000(4) 0.005(4)

loop_
_atom_type_symbol
_atom_type_description
_atom_type_scat_dispersion_real
_atom_type_scat_dispersion_imag
_atom_type_scat_source
C C 0.0181 0.0091 'International Tables Vol C Tables 4.2.6.8 and 6.1.1.4'
H H 0.0000 0.0000 'International Tables Vol C Tables 4.2.6.8 and 6.1.1.4'
Dy Dy -9.8046 9.8477 'International Tables Vol C Tables 4.2.6.8 and 6.1.1.4'
N N 0.0311 0.0180 'International Tables Vol C Tables 4.2.6.8 and 6.1.1.4'
O O 0.0492 0.0322 'International Tables Vol C Tables 4.2.6.8 and 6.1.1.4'

loop_
_exptl_crystal_face_index_h
_exptl_crystal_face_index_k
_exptl_crystal_face_index_l
_exptl_crystal_face_perp_dist
1 -6 1 0.0760
0 -1 7 0.1063
3 5 -1 0.0662
6 1 -1 0.0738
4 3 -4 0.1050
-1 6 -1 0.0760
-1 -4 -4 0.1110
-2 3 -5 0.0777
-6 0 1 0.0331
-2 1 6 0.1062
5 -3 1 0.0707
-1 5 3 0.0846
4 -5 -1 0.1041
-6 -1 -1 0.0116
5 1 2 0.0590
2 -1 6 0.1105
2 0 -6 0.1180

loop_
_geom_angle_atom_site_label_1
_geom_angle_atom_site_label_2
_geom_angle_atom_site_label_3
_geom_angle
_geom_angle_site_symmetry_1
_geom_angle_site_symmetry_3
O2 Dy1 O4 89.0(3) . .
O2 Dy1 O6 76.0(3) . .
O2 Dy1 O7 126.7(3) . .
O2 Dy1 O3 78.8(3) . .
O2 Dy1 C17 102.0(3) . .
O4 Dy1 O6 73.9(3) . .
O4 Dy1 O7 73.9(3) . .
O4 Dy1 O3 142.2(3) . .
O4 Dy1 C17 73.1(3) . .
O6 Dy1 C17 26.0(3) . .
O7 Dy1 O6 50.9(3) . .
O7 Dy1 O3 140.8(3) . .
O7 Dy1 C17 25.0(3) . .
O9 Dy1 O2 80.6(3) 2_666 .
O9 Dy1 O4 71.4(3) 2_666 .
O9 Dy1 O6 138.0(3) 2_666 .
O9 Dy1 O7 134.9(3) 2_666 .
O9 Dy1 O17 139.7(3) 2_666 .
O9 Dy1 O3 71.4(3) 2_666 .
O9 Dy1 C17 144.3(3) 2_666 .
O12 Dy1 O2 161.0(4) . .
O12 Dy1 O4 98.2(3) . .
O12 Dy1 O6 122.9(3) . .
O12 Dy1 O7 72.2(3) . .
O12 Dy1 O9 85.1(3) . 2_666
O12 Dy1 O17 87.1(3) . .
O12 Dy1 O3 84.8(3) . .
O12 Dy1 C17 97.0(3) . .
O17 Dy1 O2 95.8(3) . .
O17 Dy1 O4 149.0(3) . .
O17 Dy1 O6 77.6(3) . .
O17 Dy1 O7 78.8(3) . .
O17 Dy1 O3 68.5(3) . .
O17 Dy1 C17 75.9(3) . .
O3 Dy1 O6 135.0(3) . .
O3 Dy1 C17 144.3(3) . .
C3 O2 Dy1 131.4(7) . .
C17 O6 Dy1 87.7(7) . .
C17 O7 Dy1 99.8(7) . .
C11 O9 Dy1 172.6(7) . 2_666
C11 O12 Dy1 154.6(7) . .
C3 O17 Dy1 150.7(7) 2_665 .
C15 N2 C19 120.0(9) . .
O2 C3 C23 117.2(9) . .
O17 C3 O2 125.6(9) 2_665 .
O17 C3 C23 117.2(9) 2_665 .
C10 N5 C31 117.1(9) . .
C10 C8 C11 121.1(9) . .
C25 C8 C10 119.4(9) . .
C25 C8 C11 119.6(9) . .
N5 C10 C8 123.6(9) . .
O9 C11 O12 124.3(9) . .
O9 C11 C8 117.6(9) . .
O12 C11 C8 118.0(8) . .
C23 C14 C28 120.5(10) . .
N2 C15 C28 122.4(9) . .
O6 C17 Dy1 66.3(6) . .
O6 C17 C28 119.7(11) . 1_455
O7 C17 Dy1 55.2(6) . .
O7 C17 O6 121.4(10) . .
O7 C17 C28 118.9(11) . 1_455
C28 C17 Dy1 172.3(8) 1_455 .
N2 C19 C23 121.2(9) . .
C25 C22 C29 121.1(9) . .
C25 C22 C31 118.8(10) . .
C31 C22 C29 120.1(9) . .
C14 C23 C3 120.9(9) . .
C14 C23 C19 117.8(10) . .
C19 C23 C3 121.3(9) . .
C8 C25 C22 118.1(10) . .
C14 C28 C17 118.7(10) . 1_655
C15 C28 C14 118.0(9) . .
C15 C28 C17 123.3(10) . 1_655
O19 C29 C22 112.3(9) . .
O0AA C29 O19 125.4(10) . .
O0AA C29 C22 122.2(10) . .
N5 C31 C22 123.0(10) . .

loop_
_geom_bond_atom_site_label_1
_geom_bond_atom_site_label_2
_geom_bond_distance
_geom_bond_site_symmetry_2
Dy1 O2 2.328(8) .
Dy1 O4 2.353(7) .
Dy1 O6 2.646(9) .
Dy1 O7 2.407(8) .
Dy1 O9 2.283(8) 2_666
Dy1 O12 2.261(8) .
Dy1 O17 2.284(7) .
Dy1 O3 2.452(7) .
Dy1 C17 2.888(11) .
O2 C3 1.255(13) .
O6 C17 1.265(15) .
O7 C17 1.238(16) .
O9 Dy1 2.283(8) 2_666
O9 C11 1.241(12) .
O12 C11 1.261(13) .
O17 C3 1.237(12) 2_665
O19 C29 1.287(13) .
O0AA C29 1.194(13) .
N2 C15 1.329(14) .
N2 C19 1.336(14) .
C3 O17 1.237(12) 2_665
C3 C23 1.487(14) .
N5 C10 1.323(14) .
N5 C31 1.345(16) .
C8 C10 1.377(15) .
C8 C11 1.513(13) .
C8 C25 1.376(16) .
C14 C23 1.374(14) .
C14 C28 1.381(15) .
C15 C28 1.382(15) .
C17 C28 1.491(15) 1_455
C19 C23 1.410(15) .
C22 C25 1.383(15) .
C22 C29 1.516(14) .
C22 C31 1.384(16) .
C28 C17 1.491(15) 1_655

loop_
_exptl_oxdiff_crystal_face_indexfrac_h
_exptl_oxdiff_crystal_face_indexfrac_k
_exptl_oxdiff_crystal_face_indexfrac_l
_exptl_oxdiff_crystal_face_x
_exptl_oxdiff_crystal_face_y
_exptl_oxdiff_crystal_face_z
0.9999 -6.0009 0.9998 -0.0799 -0.0627 0.9757
0.0001 -0.9996 7.0004 -0.0833 1.0137 0.2765
2.9999 5.0010 -1.0001 0.6946 0.0908 -0.6825
5.9997 1.0006 -1.0005 1.0271 -0.0124 0.0375
3.9998 3.0005 -4.0005 0.7978 -0.4199 -0.3924
-0.9999 6.0009 -0.9998 0.0799 0.0627 -0.9757
-1.0001 -4.0011 -4.0003 -0.2967 -0.7708 0.5107
-1.9999 3.0000 -5.0001 -0.1773 -0.6698 -0.6189
-5.9997 -0.0004 1.0005 -0.9876 0.0507 -0.1914
-1.9998 1.0005 6.0006 -0.3251 0.9068 -0.1184
4.9997 -3.0000 0.9996 0.6930 0.1185 0.6533
-0.9998 5.0010 3.0005 0.0153 0.6256 -0.7517
3.9997 -5.0006 -1.0006 0.4628 -0.2752 0.8912
-5.9997 -1.0007 -0.9996 -1.0146 -0.2881 -0.0726
4.9998 1.0007 1.9998 0.8448 0.4218 0.0553
1.9999 -0.9996 6.0002 0.2501 0.8966 0.3287
1.9998 -0.0003 -6.0006 0.3646 -0.8685 -0.0355
